data_2019467
loop_
_publ_author_name
'Konarev, Dmitri V.'
'Kuzmin, Alexey V.'
'Khasanov, Salavat S.'
'Lyubovskaya, Rimma N.'

_publ_section_title
;
 The molecular structure of high-spin (<i>S</i> = <b>5</b> \/over
 <b>2</b>) manganese(II) phthalocyanine in tetrabutylammonium
 bromido(phthalocyaninato)manganese(II)
;
_journal_coeditor_code KY3049
_journal_issue 5
_journal_name_full 'Acta Crystallographica Section C'
_journal_page_first 449
_journal_page_last 451
_journal_paper_doi 10.1107/S2053229614007475
_journal_volume 70
_journal_year 2014
_chemical_formula_iupac '(C16 H36 N) [Mn Br (C32 H16 N8)]'
_chemical_formula_moiety 'C16 H36 N +, C32 H16 Br Mn N8 -'
_chemical_formula_sum 'C48 H52 Br Mn N9'
_chemical_formula_weight 889.83
_chemical_name_systematic
;
Tetrabutylammonium bromido(phthalocyaninato)manganese(II)
;
_space_group_crystal_system monoclinic
_space_group_IT_number 14
_space_group_name_Hall '-P 2yn'
_space_group_name_H-M_alt 'P 1 21/n 1'
_symmetry_space_group_name_Hall '-P 2yn'
_symmetry_space_group_name_H-M 'P 1 21/n 1'
_atom_sites_solution_hydrogens geom
_atom_sites_solution_primary direct
_atom_sites_solution_secondary difmap
_audit_creation_method
;
CrysAlisPro, Oxford Diffraction Ltd., Version 1.171.35.19 (release 27-10-2011
CrysAlis171 .NET) (compiled Oct 27 2011,15:02:11)
;
_cell_angle_alpha 90
_cell_angle_beta 96.207(2)
_cell_angle_gamma 90
_cell_formula_units_Z 4
_cell_length_a 13.1149(3)
_cell_length_b 13.9114(3)
_cell_length_c 23.5614(7)
_cell_measurement_reflns_used 7246
_cell_measurement_temperature 100(2)
_cell_measurement_theta_max 31.7266
_cell_measurement_theta_min 2.8573
_cell_volume 4273.50(19)
_computing_cell_refinement 'CrysAlis PRO (Agilent, 2011)'
_computing_data_collection 'CrysAlis PRO (Agilent, 2011)'
_computing_data_reduction 'CrysAlis PRO (Agilent, 2011)'
_computing_molecular_graphics 'WinGX (Farrugia, 2012)'
_computing_publication_material 'WinGX (Farrugia, 2012)'
_computing_structure_refinement 'SHELXL2013 (Sheldrick, 2008)'
_computing_structure_solution 'SHELXS2013 (Sheldrick, 2008)'
_diffrn_ambient_temperature 100(2)
_diffrn_detector_area_resol_mean 16.2060
_diffrn_measured_fraction_theta_full 0.999
_diffrn_measured_fraction_theta_max 0.878
_diffrn_measurement_device_type 'Agilent Xcalibur Eos'
_diffrn_measurement_method \w
_diffrn_radiation_type MoK\a
_diffrn_radiation_wavelength 0.71073
_diffrn_reflns_av_R_equivalents 0.0303
_diffrn_reflns_limit_h_max 15
_diffrn_reflns_limit_h_min -19
_diffrn_reflns_limit_k_max 17
_diffrn_reflns_limit_k_min -19
_diffrn_reflns_limit_l_max 22
_diffrn_reflns_limit_l_min -34
_diffrn_reflns_number 22788
_diffrn_reflns_theta_full 26.000
_diffrn_reflns_theta_max 31.798
_diffrn_reflns_theta_min 2.863
_exptl_absorpt_coefficient_mu 1.290
_exptl_absorpt_correction_T_max 1.00000
_exptl_absorpt_correction_T_min 0.81644
_exptl_absorpt_correction_type multi-scan
_exptl_absorpt_process_details '(CrysAlis PRO; Agilent, 2011)'
_exptl_crystal_colour black
_exptl_crystal_density_diffrn 1.383
_exptl_crystal_density_method 'not measured'
_exptl_crystal_description block
_exptl_crystal_F_000 1852
_exptl_crystal_size_max 0.40
_exptl_crystal_size_mid 0.31
_exptl_crystal_size_min 0.23
_refine_diff_density_max 1.178
_refine_diff_density_min -0.634
_refine_ls_extinction_method none
_refine_ls_goodness_of_fit_ref 1.036
_refine_ls_hydrogen_treatment constr
_refine_ls_matrix_type full
_refine_ls_number_parameters 532
_refine_ls_number_reflns 12813
_refine_ls_number_restraints 0
_refine_ls_restrained_S_all 1.036
_refine_ls_R_factor_all 0.0790
_refine_ls_R_factor_gt 0.0487
_refine_ls_shift/su_max 0.002
_refine_ls_shift/su_mean 0.000
_refine_ls_structure_factor_coef Fsqd
_refine_ls_weighting_details 'w = 1/[\s^2^(Fo^2^)+(0.0391P)^2^+4.0067P] where P=(Fo^2^+2Fc^2^)/3'
_refine_ls_weighting_scheme calc
_refine_ls_wR_factor_gt 0.0975
_refine_ls_wR_factor_ref 0.1095
_reflns_number_gt 9403
_reflns_number_total 12813
_reflns_threshold_expression I>2\s(I)
_cod_data_source_file ky3049sup1.cif
_cod_data_source_block I
_cod_depositor_comments 'Adding full bibliography for 2019467.cif.'
_cod_original_cell_volume 4273.5(13)
_cod_database_code 2019467
_shelx_space_group_comment
;
The symmetry employed for this shelxl refinement is uniquely defined
by the following loop, which should always be used as a source of
symmetry information in preference to the above space-group names.
They are only intended as comments.
;
_shelxl_version_number 20.13

loop_
_space_group_symop_operation_xyz
'x, y, z'
'-x+1/2, y+1/2, -z+1/2'
'-x, -y, -z'
'x-1/2, -y-1/2, z-1/2'

loop_
_atom_site_type_symbol
_atom_site_label
_atom_site_fract_x
_atom_site_fract_y
_atom_site_fract_z
_atom_site_U_iso_or_equiv
_atom_site_adp_type
_atom_site_calc_flag
_atom_site_occupancy
Br Br1 0.59247(2) 0.41400(2) 0.78250(2) 0.01944(6) Uani d 1
Mn Mn1 0.48639(3) 0.39798(2) 0.86651(2) 0.01350(8) Uani d 1
N N102 0.22962(14) 0.42015(13) 0.81032(8) 0.0157(4) Uani d 1
N N104 0.46999(15) 0.63715(13) 0.90950(8) 0.0160(4) Uani d 1
N N103 0.37246(14) 0.50648(13) 0.86119(8) 0.0145(4) Uani d 1
N N101 0.35908(14) 0.30515(13) 0.84841(8) 0.0144(4) Uani d 1
N N106 0.67652(15) 0.37063(13) 0.98080(8) 0.0167(4) Uani d 1
N N105 0.55623(15) 0.48550(13) 0.93364(8) 0.0154(4) Uani d 1
C C102 0.27896(17) 0.49996(15) 0.82916(9) 0.0148(4) Uani d 1
N N108 0.43286(15) 0.15363(13) 0.88502(8) 0.0158(4) Uani d 1
N N107 0.54421(15) 0.28462(13) 0.92059(8) 0.0162(4) Uani d 1
C C127 0.66037(18) 0.19488(16) 0.97914(10) 0.0162(4) Uani d 1
C C115 0.23506(17) 0.59660(15) 0.82076(9) 0.0155(4) Uani d 1
C C101 0.26524(17) 0.33148(15) 0.82167(9) 0.0138(4) Uani d 1
C C110 0.10428(18) 0.23177(16) 0.78239(10) 0.0188(5) Uani d 1
H H110 0.0636 0.2846 0.7678 0.023 Uiso calc 1
C C103 0.39022(17) 0.60062(15) 0.87605(9) 0.0153(4) Uani d 1
C C128 0.58858(17) 0.13112(16) 0.95152(10) 0.0157(4) Uani d 1
C C129 0.59395(19) 0.03303(17) 0.96296(10) 0.0192(5) Uani d 1
H H129 0.5454 -0.0104 0.9443 0.023 Uiso calc 1
C C104 0.54403(17) 0.58281(15) 0.93672(9) 0.0153(4) Uani d 1
C C116 0.30512(18) 0.65961(15) 0.85048(9) 0.0155(4) Uani d 1
C C113 0.22424(18) 0.07370(16) 0.82788(10) 0.0181(5) Uani d 1
H H113 0.2640 0.0211 0.8436 0.022 Uiso calc 1
C C120 0.14548(18) 0.63036(16) 0.79040(10) 0.0169(4) Uani d 1
H H120 0.0983 0.5875 0.7701 0.020 Uiso calc 1
C C107 0.51599(17) 0.19034(16) 0.91522(10) 0.0153(4) Uani d 1
C C112 0.12575(19) 0.06020(17) 0.80000(11) 0.0208(5) Uani d 1
H H112 0.0979 -0.0028 0.7965 0.025 Uiso calc 1
C C122 0.68901(18) 0.54478(16) 0.99601(9) 0.0157(4) Uani d 1
C C106 0.62936(17) 0.29126(16) 0.95967(10) 0.0159(4) Uani d 1
C C105 0.64116(17) 0.45893(16) 0.96944(9) 0.0158(4) Uani d 1
C C125 0.73979(19) 0.72961(17) 1.03204(10) 0.0195(5) Uani d 1
H H125 0.7586 0.7927 1.0446 0.023 Uiso calc 1
C C109 0.20250(17) 0.24534(15) 0.80957(10) 0.0150(4) Uani d 1
C C124 0.80136(19) 0.65189(17) 1.05157(10) 0.0204(5) Uani d 1
H H124 0.8614 0.6632 1.0770 0.024 Uiso calc 1
C C121 0.62727(17) 0.62314(16) 0.97613(9) 0.0156(4) Uani d 1
C C123 0.77661(19) 0.55821(17) 1.03452(10) 0.0186(5) Uani d 1
H H123 0.8177 0.5053 1.0485 0.022 Uiso calc 1
C C108 0.35994(17) 0.20745(15) 0.85649(9) 0.0149(4) Uani d 1
C C114 0.26167(17) 0.16720(16) 0.83170(9) 0.0153(4) Uani d 1
C C118 0.19668(19) 0.79142(16) 0.82120(10) 0.0207(5) Uani d 1
H H118 0.1820 0.8583 0.8214 0.025 Uiso calc 1
C C126 0.65106(18) 0.71647(16) 0.99439(10) 0.0178(5) Uani d 1
H H126 0.6086 0.7692 0.9817 0.021 Uiso calc 1
C C132 0.73958(18) 0.16229(17) 1.01853(10) 0.0192(5) Uani d 1
H H132 0.7882 0.2057 1.0371 0.023 Uiso calc 1
C C117 0.28654(19) 0.75827(16) 0.85132(10) 0.0187(5) Uani d 1
H H117 0.3336 0.8011 0.8717 0.022 Uiso calc 1
C C111 0.06756(18) 0.13785(17) 0.77722(11) 0.0212(5) Uani d 1
H H111 0.0014 0.1264 0.7577 0.025 Uiso calc 1
C C131 0.7453(2) 0.06412(17) 1.02985(10) 0.0223(5) Uani d 1
H H131 0.7990 0.0399 1.0563 0.027 Uiso calc 1
C C119 0.12706(19) 0.72929(17) 0.79061(10) 0.0193(5) Uani d 1
H H119 0.0669 0.7545 0.7699 0.023 Uiso calc 1
C C130 0.6730(2) 0.00063(17) 1.00273(11) 0.0223(5) Uani d 1
H H130 0.6778 -0.0659 1.0116 0.027 Uiso calc 1
N N201 0.30116(15) 0.82234(14) 0.32510(8) 0.0189(4) Uani d 1
C C213 0.19487(17) 0.78921(17) 0.33641(10) 0.0184(5) Uani d 1
H H21A 0.1448 0.8391 0.3220 0.022 Uiso calc 1
H H21B 0.1931 0.7849 0.3782 0.022 Uiso calc 1
C C205 0.31445(19) 0.92286(17) 0.35111(11) 0.0217(5) Uani d 1
H H20A 0.2586 0.9644 0.3334 0.026 Uiso calc 1
H H20B 0.3067 0.9185 0.3924 0.026 Uiso calc 1
C C209 0.31212(19) 0.82244(17) 0.26135(10) 0.0198(5) Uani d 1
H H20C 0.3837 0.8397 0.2561 0.024 Uiso calc 1
H H20D 0.3000 0.7563 0.2466 0.024 Uiso calc 1
C C214 0.15963(19) 0.69331(17) 0.31008(11) 0.0215(5) Uani d 1
H H21C 0.2163 0.6461 0.3155 0.026 Uiso calc 1
H H21D 0.1402 0.7014 0.2686 0.026 Uiso calc 1
C C201 0.38327(19) 0.75368(18) 0.35141(11) 0.0227(5) Uani d 1
H H20E 0.4512 0.7823 0.3473 0.027 Uiso calc 1
H H20F 0.3782 0.6933 0.3291 0.027 Uiso calc 1
C C210 0.2410(2) 0.88988(18) 0.22557(10) 0.0235(5) Uani d 1
H H21E 0.2611 0.9573 0.2343 0.028 Uiso calc 1
H H21F 0.1698 0.8808 0.2349 0.028 Uiso calc 1
C C215 0.0677(2) 0.65651(19) 0.33840(11) 0.0256(5) Uani d 1
H H21G 0.0888 0.6466 0.3796 0.031 Uiso calc 1
H H21H 0.0133 0.7062 0.3348 0.031 Uiso calc 1
C C202 0.37942(19) 0.72844(19) 0.41398(10) 0.0235(5) Uani d 1
H H20G 0.3163 0.6914 0.4185 0.028 Uiso calc 1
H H20H 0.3781 0.7880 0.4369 0.028 Uiso calc 1
C C216 0.0237(2) 0.56285(19) 0.31277(12) 0.0283(6) Uani d 1
H H21Y -0.0347 0.5430 0.3327 0.043 Uiso calc 1
H H21Z 0.0766 0.5128 0.3170 0.043 Uiso calc 1
H H21K 0.0008 0.5724 0.2722 0.043 Uiso calc 1
C C211 0.2462(2) 0.86987(19) 0.16212(10) 0.0250(5) Uani d 1
H H21I 0.3181 0.8765 0.1534 0.030 Uiso calc 1
H H21J 0.2242 0.8029 0.1535 0.030 Uiso calc 1
C C203 0.4736(2) 0.6688(2) 0.43512(12) 0.0319(6) Uani d 1
H H20I 0.4765 0.6114 0.4105 0.038 Uiso calc 1
H H20J 0.5361 0.7074 0.4318 0.038 Uiso calc 1
C C212 0.1787(2) 0.9381(2) 0.12456(12) 0.0346(7) Uani d 1
H H21L 0.1841 0.9231 0.0843 0.052 Uiso calc 1
H H21M 0.2012 1.0044 0.1325 0.052 Uiso calc 1
H H21N 0.1073 0.9308 0.1325 0.052 Uiso calc 1
C C207 0.4168(3) 1.0780(2) 0.36194(15) 0.0463(8) Uani d 1
H H20K 0.4791 1.1094 0.3504 0.056 Uiso calc 1
H H20L 0.3565 1.1101 0.3411 0.056 Uiso calc 1
C C204 0.4727(2) 0.6366(2) 0.49670(12) 0.0355(7) Uani d 1
H H20M 0.5343 0.5985 0.5083 0.053 Uiso calc 1
H H20N 0.4116 0.5974 0.5001 0.053 Uiso calc 1
H H20O 0.4716 0.6932 0.5214 0.053 Uiso calc 1
C C206 0.4170(2) 0.9711(2) 0.34413(13) 0.0364(7) Uani d 1
H H20X 0.4310 0.9663 0.3038 0.044 Uiso calc 1
H H20Z 0.4725 0.9369 0.3679 0.044 Uiso calc 1
C C208 0.4137(3) 1.0921(3) 0.42434(17) 0.0572(11) Uani d 1
H H20P 0.4154 1.1610 0.4331 0.086 Uiso calc 1
H H20Q 0.4731 1.0605 0.4453 0.086 Uiso calc 1
H H20R 0.3505 1.0640 0.4358 0.086 Uiso calc 1

loop_
_atom_site_aniso_label
_atom_site_aniso_U_11
_atom_site_aniso_U_22
_atom_site_aniso_U_33
_atom_site_aniso_U_12
_atom_site_aniso_U_13
_atom_site_aniso_U_23
Br1 0.02006(12) 0.02007(11) 0.01884(11) -0.00066(9) 0.00502(8) 0.00029(9)
Mn1 0.01314(16) 0.01323(15) 0.01375(16) -0.00009(12) -0.00029(12) 0.00073(12)
N102 0.0150(9) 0.0156(8) 0.0159(9) -0.0001(7) -0.0004(7) 0.0021(7)
N104 0.0180(9) 0.0143(8) 0.0156(9) -0.0005(7) 0.0015(7) 0.0002(7)
N103 0.0146(9) 0.0131(8) 0.0154(9) -0.0003(7) -0.0003(7) 0.0004(7)
N101 0.0141(9) 0.0134(8) 0.0153(9) 0.0008(7) -0.0008(7) 0.0031(7)
N106 0.0160(9) 0.0178(9) 0.0160(9) -0.0011(8) 0.0004(7) -0.0001(7)
N105 0.0164(9) 0.0164(9) 0.0130(9) -0.0003(7) 0.0001(7) -0.0001(7)
C102 0.0163(11) 0.0157(10) 0.0125(10) 0.0016(8) 0.0028(8) 0.0028(8)
N108 0.0157(9) 0.0147(8) 0.0167(9) 0.0001(7) -0.0001(7) 0.0018(7)
N107 0.0161(9) 0.0156(9) 0.0164(9) -0.0007(7) -0.0002(7) 0.0008(7)
C127 0.0158(11) 0.0172(10) 0.0156(11) 0.0014(9) 0.0020(8) 0.0009(8)
C115 0.0179(11) 0.0139(10) 0.0150(10) 0.0013(8) 0.0032(8) 0.0010(8)
C101 0.0132(10) 0.0164(10) 0.0116(10) -0.0006(8) 0.0001(8) 0.0011(8)
C110 0.0162(11) 0.0169(10) 0.0226(12) 0.0015(9) -0.0011(9) 0.0015(9)
C103 0.0166(10) 0.0157(10) 0.0141(10) 0.0010(8) 0.0037(8) 0.0012(8)
C128 0.0144(10) 0.0180(10) 0.0148(10) 0.0018(9) 0.0021(8) 0.0001(8)
C129 0.0208(12) 0.0181(10) 0.0182(11) 0.0010(9) 0.0001(9) 0.0011(9)
C104 0.0170(10) 0.0147(10) 0.0145(10) -0.0005(9) 0.0026(8) 0.0006(8)
C116 0.0176(11) 0.0156(10) 0.0135(10) 0.0011(9) 0.0022(8) 0.0014(8)
C113 0.0173(11) 0.0149(10) 0.0213(11) -0.0001(9) -0.0011(9) 0.0027(9)
C120 0.0158(11) 0.0178(10) 0.0171(11) 0.0015(9) 0.0013(9) 0.0007(9)
C107 0.0147(10) 0.0162(10) 0.0150(10) 0.0014(8) 0.0017(8) 0.0015(8)
C112 0.0197(12) 0.0154(10) 0.0265(13) -0.0040(9) -0.0008(10) 0.0022(9)
C122 0.0185(11) 0.0172(10) 0.0113(10) -0.0021(9) 0.0018(8) -0.0006(8)
C106 0.0153(10) 0.0165(10) 0.0153(11) 0.0009(9) -0.0008(8) 0.0020(8)
C105 0.0159(11) 0.0189(10) 0.0123(10) -0.0005(9) 0.0005(8) -0.0010(8)
C125 0.0230(12) 0.0190(11) 0.0164(11) -0.0033(9) 0.0021(9) -0.0040(9)
C109 0.0155(10) 0.0140(10) 0.0156(10) -0.0003(8) 0.0015(8) 0.0010(8)
C124 0.0194(12) 0.0261(12) 0.0150(11) -0.0024(10) -0.0007(9) -0.0024(9)
C121 0.0167(11) 0.0182(10) 0.0122(10) -0.0004(9) 0.0029(8) -0.0004(8)
C123 0.0200(11) 0.0213(11) 0.0142(11) 0.0000(9) 0.0002(9) 0.0007(9)
C108 0.0149(10) 0.0148(10) 0.0149(10) 0.0003(8) 0.0009(8) 0.0000(8)
C114 0.0145(10) 0.0163(10) 0.0148(10) -0.0012(8) -0.0004(8) 0.0013(8)
C118 0.0240(12) 0.0147(10) 0.0239(12) 0.0062(9) 0.0053(10) 0.0017(9)
C126 0.0204(12) 0.0180(10) 0.0152(11) 0.0003(9) 0.0025(9) -0.0006(9)
C132 0.0188(11) 0.0221(11) 0.0159(11) 0.0018(9) -0.0019(9) 0.0000(9)
C117 0.0199(11) 0.0163(10) 0.0197(12) 0.0024(9) 0.0021(9) -0.0017(9)
C111 0.0146(11) 0.0220(11) 0.0259(13) -0.0022(9) -0.0033(9) 0.0008(10)
C131 0.0229(12) 0.0248(12) 0.0185(11) 0.0072(10) -0.0015(9) 0.0046(10)
C119 0.0183(11) 0.0220(11) 0.0181(11) 0.0061(9) 0.0036(9) 0.0035(9)
C130 0.0262(13) 0.0168(11) 0.0230(12) 0.0043(10) -0.0008(10) 0.0054(9)
N201 0.0173(10) 0.0232(10) 0.0163(10) 0.0024(8) 0.0018(8) 0.0007(8)
C213 0.0149(11) 0.0247(11) 0.0159(11) 0.0018(9) 0.0023(9) -0.0007(9)
C205 0.0211(12) 0.0244(11) 0.0196(12) -0.0005(10) 0.0023(9) -0.0031(10)
C209 0.0204(12) 0.0255(12) 0.0143(11) 0.0038(10) 0.0056(9) 0.0002(9)
C214 0.0190(12) 0.0252(12) 0.0204(12) 0.0019(10) 0.0023(9) 0.0000(10)
C201 0.0167(11) 0.0294(12) 0.0217(12) 0.0063(10) 0.0010(9) 0.0011(10)
C210 0.0233(12) 0.0299(13) 0.0174(11) 0.0052(10) 0.0033(9) 0.0016(10)
C215 0.0260(13) 0.0280(13) 0.0227(13) -0.0037(11) 0.0021(10) -0.0004(10)
C202 0.0205(12) 0.0305(13) 0.0191(12) 0.0035(10) -0.0002(9) 0.0023(10)
C216 0.0302(14) 0.0242(12) 0.0302(14) -0.0012(11) 0.0011(11) 0.0022(11)
C211 0.0316(14) 0.0277(12) 0.0158(12) 0.0009(11) 0.0028(10) -0.0014(10)
C203 0.0200(13) 0.0446(16) 0.0300(15) 0.0055(12) -0.0026(11) 0.0072(13)
C212 0.0395(17) 0.0442(16) 0.0189(13) 0.0032(14) -0.0025(12) 0.0025(12)
C207 0.046(2) 0.0458(18) 0.0456(19) -0.0177(16) -0.0014(16) 0.0013(15)
C204 0.0346(16) 0.0405(16) 0.0299(15) 0.0091(13) -0.0033(12) 0.0089(13)
C206 0.0332(16) 0.0436(17) 0.0333(16) -0.0110(14) 0.0084(13) -0.0115(13)
C208 0.045(2) 0.067(2) 0.064(2) -0.0260(19) 0.0255(18) -0.027(2)

loop_
_atom_type_symbol
_atom_type_description
_atom_type_scat_dispersion_real
_atom_type_scat_dispersion_imag
_atom_type_scat_source
C C 0.0033 0.0016 'International Tables Vol C Tables 4.2.6.8 and 6.1.1.4'
H H 0.0000 0.0000 'International Tables Vol C Tables 4.2.6.8 and 6.1.1.4'
Br Br -0.2901 2.4595 'International Tables Vol C Tables 4.2.6.8 and 6.1.1.4'
N N 0.0061 0.0033 'International Tables Vol C Tables 4.2.6.8 and 6.1.1.4'
Mn Mn 0.3368 0.7283 'International Tables Vol C Tables 4.2.6.8 and 6.1.1.4'

loop_
_geom_angle_atom_site_label_1
_geom_angle_atom_site_label_2
_geom_angle_atom_site_label_3
_geom_angle
N107 Mn1 N101 83.69(7)
N107 Mn1 N103 140.48(8)
N101 Mn1 N103 83.50(7)
N107 Mn1 N105 83.17(7)
N101 Mn1 N105 140.07(7)
N103 Mn1 N105 83.12(7)
N107 Mn1 Br1 110.04(6)
N101 Mn1 Br1 112.43(5)
N103 Mn1 Br1 109.42(5)
N105 Mn1 Br1 107.49(6)
C101 N102 C102 123.66(19)
C104 N104 C103 123.19(19)
C103 N103 C102 108.74(18)
C103 N103 Mn1 124.55(15)
C102 N103 Mn1 124.64(15)
C101 N101 C108 108.78(18)
C101 N101 Mn1 125.38(14)
C108 N101 Mn1 125.57(15)
C105 N106 C106 123.5(2)
C104 N105 C105 109.03(19)
C104 N105 Mn1 124.34(15)
C105 N105 Mn1 123.99(15)
N102 C102 N103 127.6(2)
N102 C102 C115 123.2(2)
N103 C102 C115 109.15(19)
C107 N108 C108 123.46(19)
C107 N107 C106 108.65(18)
C107 N107 Mn1 125.76(15)
C106 N107 Mn1 124.53(15)
C132 C127 C128 121.3(2)
C132 C127 C106 132.1(2)
C128 C127 C106 106.6(2)
C120 C115 C116 121.2(2)
C120 C115 C102 132.6(2)
C116 C115 C102 106.21(19)
N102 C101 N101 128.0(2)
N102 C101 C109 122.7(2)
N101 C101 C109 109.19(18)
C109 C110 C111 117.6(2)
C109 C110 H110 121.2
C111 C110 H110 121.2
N104 C103 N103 127.9(2)
N104 C103 C116 122.83(19)
N103 C103 C116 109.30(19)
C129 C128 C127 120.9(2)
C129 C128 C107 133.0(2)
C127 C128 C107 106.09(19)
C128 C129 C130 117.7(2)
C128 C129 H129 121.1
C130 C129 H129 121.1
N104 C104 N105 128.1(2)
N104 C104 C121 122.6(2)
N105 C104 C121 109.23(19)
C117 C116 C115 121.1(2)
C117 C116 C103 132.3(2)
C115 C116 C103 106.56(19)
C114 C113 C112 117.3(2)
C114 C113 H113 121.4
C112 C113 H113 121.4
C115 C120 C119 117.9(2)
C115 C120 H120 121.0
C119 C120 H120 121.0
N108 C107 N107 127.8(2)
N108 C107 C128 122.5(2)
N107 C107 C128 109.52(19)
C111 C112 C113 121.1(2)
C111 C112 H112 119.5
C113 C112 H112 119.5
C123 C122 C121 121.0(2)
C123 C122 C105 132.3(2)
C121 C122 C105 106.6(2)
N106 C106 N107 128.1(2)
N106 C106 C127 122.7(2)
N107 C106 C127 109.14(19)
N106 C105 N105 127.9(2)
N106 C105 C122 123.1(2)
N105 C105 C122 109.03(19)
C126 C125 C124 121.3(2)
C126 C125 H125 119.3
C124 C125 H125 119.3
C110 C109 C114 121.0(2)
C110 C109 C101 132.5(2)
C114 C109 C101 106.56(19)
C123 C124 C125 121.4(2)
C123 C124 H124 119.3
C125 C124 H124 119.3
C126 C121 C122 121.2(2)
C126 C121 C104 132.8(2)
C122 C121 C104 106.05(19)
C124 C123 C122 117.5(2)
C124 C123 H123 121.2
C122 C123 H123 121.2
N108 C108 N101 128.2(2)
N108 C108 C114 122.42(19)
N101 C108 C114 109.21(19)
C113 C114 C109 121.6(2)
C113 C114 C108 132.2(2)
C109 C114 C108 106.21(19)
C117 C118 C119 121.9(2)
C117 C118 H118 119.0
C119 C118 H118 119.0
C121 C126 C125 117.5(2)
C121 C126 H126 121.3
C125 C126 H126 121.3
C131 C132 C127 117.9(2)
C131 C132 H132 121.0
C127 C132 H132 121.0
C118 C117 C116 117.4(2)
C118 C117 H117 121.3
C116 C117 H117 121.3
C110 C111 C112 121.5(2)
C110 C111 H111 119.2
C112 C111 H111 119.2
C132 C131 C130 120.8(2)
C132 C131 H131 119.6
C130 C131 H131 119.6
C120 C119 C118 120.4(2)
C120 C119 H119 119.8
C118 C119 H119 119.8
C129 C130 C131 121.4(2)
C129 C130 H130 119.3
C131 C130 H130 119.3
C213 N201 C201 111.15(18)
C213 N201 C209 111.06(18)
C201 N201 C209 105.32(18)
C213 N201 C205 105.91(18)
C201 N201 C205 111.47(19)
C209 N201 C205 112.04(18)
N201 C213 C214 116.00(19)
N201 C213 H21A 108.3
C214 C213 H21A 108.3
N201 C213 H21B 108.3
C214 C213 H21B 108.3
H21A C213 H21B 107.4
C206 C205 N201 114.9(2)
C206 C205 H20A 108.5
N201 C205 H20A 108.5
C206 C205 H20B 108.5
N201 C205 H20B 108.5
H20A C205 H20B 107.5
C210 C209 N201 115.55(19)
C210 C209 H20C 108.4
N201 C209 H20C 108.4
C210 C209 H20D 108.4
N201 C209 H20D 108.4
H20C C209 H20D 107.5
C213 C214 C215 109.6(2)
C213 C214 H21C 109.8
C215 C214 H21C 109.8
C213 C214 H21D 109.8
C215 C214 H21D 109.8
H21C C214 H21D 108.2
N201 C201 C202 116.3(2)
N201 C201 H20E 108.2
C202 C201 H20E 108.2
N201 C201 H20F 108.2
C202 C201 H20F 108.2
H20E C201 H20F 107.4
C209 C210 C211 110.0(2)
C209 C210 H21E 109.7
C211 C210 H21E 109.7
C209 C210 H21F 109.7
C211 C210 H21F 109.7
H21E C210 H21F 108.2
C216 C215 C214 113.4(2)
C216 C215 H21G 108.9
C214 C215 H21G 108.9
C216 C215 H21H 108.9
C214 C215 H21H 108.9
H21G C215 H21H 107.7
C201 C202 C203 109.3(2)
C201 C202 H20G 109.8
C203 C202 H20G 109.8
C201 C202 H20H 109.8
C203 C202 H20H 109.8
H20G C202 H20H 108.3
C215 C216 H21Y 109.5
C215 C216 H21Z 109.5
H21Y C216 H21Z 109.5
C215 C216 H21K 109.5
H21Y C216 H21K 109.5
H21Z C216 H21K 109.5
C212 C211 C210 111.8(2)
C212 C211 H21I 109.3
C210 C211 H21I 109.3
C212 C211 H21J 109.3
C210 C211 H21J 109.3
H21I C211 H21J 107.9
C204 C203 C202 112.4(2)
C204 C203 H20I 109.1
C202 C203 H20I 109.1
C204 C203 H20J 109.1
C202 C203 H20J 109.1
H20I C203 H20J 107.8
C211 C212 H21L 109.5
C211 C212 H21M 109.5
H21L C212 H21M 109.5
C211 C212 H21N 109.5
H21L C212 H21N 109.5
H21M C212 H21N 109.5
C208 C207 C206 113.3(3)
C208 C207 H20K 108.9
C206 C207 H20K 108.9
C208 C207 H20L 108.9
C206 C207 H20L 108.9
H20K C207 H20L 107.7
C203 C204 H20M 109.5
C203 C204 H20N 109.5
H20M C204 H20N 109.5
C203 C204 H20O 109.5
H20M C204 H20O 109.5
H20N C204 H20O 109.5
C205 C206 C207 111.4(3)
C205 C206 H20X 109.3
C207 C206 H20X 109.3
C205 C206 H20Z 109.3
C207 C206 H20Z 109.3
H20X C206 H20Z 108.0
C207 C208 H20P 109.5
C207 C208 H20Q 109.5
H20P C208 H20Q 109.5
C207 C208 H20R 109.5
H20P C208 H20R 109.5
H20Q C208 H20R 109.5

loop_
_geom_bond_atom_site_label_1
_geom_bond_atom_site_label_2
_geom_bond_distance
Br1 Mn1 2.5493(7)
Mn1 N107 2.1158(19)
Mn1 N101 2.1174(19)
Mn1 N103 2.1180(18)
Mn1 N105 2.1236(19)
N102 C101 1.336(3)
N102 C102 1.337(3)
N104 C104 1.338(3)
N104 C103 1.340(3)
N103 C103 1.369(3)
N103 C102 1.372(3)
N101 C101 1.370(3)
N101 C108 1.372(3)
N106 C105 1.330(3)
N106 C106 1.335(3)
N105 C104 1.366(3)
N105 C105 1.373(3)
C102 C115 1.467(3)
N108 C107 1.337(3)
N108 C108 1.337(3)
N107 C107 1.365(3)
N107 C106 1.372(3)
C127 C132 1.392(3)
C127 C128 1.401(3)
C127 C106 1.461(3)
C115 C120 1.389(3)
C115 C116 1.401(3)
C101 C109 1.464(3)
C110 C109 1.388(3)
C110 C111 1.393(3)
C110 H110 0.9500
C103 C116 1.462(3)
C128 C129 1.391(3)
C128 C107 1.463(3)
C129 C130 1.395(3)
C129 H129 0.9500
C104 C121 1.466(3)
C116 C117 1.394(3)
C113 C114 1.390(3)
C113 C112 1.397(3)
C113 H113 0.9500
C120 C119 1.397(3)
C120 H120 0.9500
C112 C111 1.396(3)
C112 H112 0.9500
C122 C123 1.397(3)
C122 C121 1.407(3)
C122 C105 1.458(3)
C125 C126 1.397(3)
C125 C124 1.397(3)
C125 H125 0.9500
C109 C114 1.403(3)
C124 C123 1.392(3)
C124 H124 0.9500
C121 C126 1.393(3)
C123 H123 0.9500
C108 C114 1.467(3)
C118 C117 1.387(3)
C118 C119 1.399(3)
C118 H118 0.9500
C126 H126 0.9500
C132 C131 1.392(3)
C132 H132 0.9500
C117 H117 0.9500
C111 H111 0.9500
C131 C130 1.399(4)
C131 H131 0.9500
C119 H119 0.9500
C130 H130 0.9500
N201 C213 1.519(3)
N201 C201 1.521(3)
N201 C209 1.524(3)
N201 C205 1.529(3)
C213 C214 1.522(3)
C213 H21A 0.9900
C213 H21B 0.9900
C205 C206 1.528(4)
C205 H20A 0.9900
C205 H20B 0.9900
C209 C210 1.514(3)
C209 H20C 0.9900
C209 H20D 0.9900
C214 C215 1.528(3)
C214 H21C 0.9900
C214 H21D 0.9900
C201 C202 1.522(3)
C201 H20E 0.9900
C201 H20F 0.9900
C210 C211 1.529(3)
C210 H21E 0.9900
C210 H21F 0.9900
C215 C216 1.523(4)
C215 H21G 0.9900
C215 H21H 0.9900
C202 C203 1.527(3)
C202 H20G 0.9900
C202 H20H 0.9900
C216 H21Y 0.9800
C216 H21Z 0.9800
C216 H21K 0.9800
C211 C212 1.516(4)
C211 H21I 0.9900
C211 H21J 0.9900
C203 C204 1.520(4)
C203 H20I 0.9900
C203 H20J 0.9900
C212 H21L 0.9800
C212 H21M 0.9800
C212 H21N 0.9800
C207 C208 1.488(5)
C207 C206 1.546(4)
C207 H20K 0.9900
C207 H20L 0.9900
C204 H20M 0.9800
C204 H20N 0.9800
C204 H20O 0.9800
C206 H20X 0.9900
C206 H20Z 0.9900
C208 H20P 0.9800
C208 H20Q 0.9800
C208 H20R 0.9800
